data_1542424
loop_
_publ_author_name
'Rettenmeier, Christoph A.'
'Wadepohl, Hubert'
'Gade, Lutz H.'

_publ_section_title
;
 Electronic structure and reactivity of nickel(i) pincer complexes: their
 aerobic transformation to peroxo species and site selective C--H
 oxygenation
;
_journal_issue 6
_journal_name_full 'Chem. Sci.'
_journal_page_first 3533
_journal_paper_doi 10.1039/C5SC04644K
_journal_volume 7
_journal_year 2016
_chemical_absolute_configuration ad
_chemical_formula_moiety 'C28 H42 N4 Ni O5'
_chemical_formula_sum 'C28 H42 N4 Ni O5'
_chemical_formula_weight 573.36
_space_group_crystal_system orthorhombic
_space_group_IT_number 19
_space_group_name_Hall 'P 2ac 2ab'
_space_group_name_H-M_alt 'P 21 21 21'
_symmetry_cell_setting orthorhombic
_symmetry_Int_Tables_number 19
_symmetry_space_group_name_Hall 'P 2ac 2ab'
_symmetry_space_group_name_H-M 'P 21 21 21'
_atom_sites_solution_hydrogens geom
_atom_sites_solution_primary heavy
_atom_sites_solution_secondary difmap
_audit_block_code ga_cr55
_audit_creation_date 2015-11-24
_audit_creation_method
;
Olex2 1.2
(compiled 2015.09.30 svn.r3233 for OlexSys, GUI svn.r5103)
;
_audit_update_record
;
2015-11-26 deposited with the CCDC.
2016-02-11 downloaded from the CCDC.
;
_cell_angle_alpha 90
_cell_angle_beta 90
_cell_angle_gamma 90
_cell_formula_units_Z 4
_cell_length_a 11.065(5)
_cell_length_b 13.046(6)
_cell_length_c 20.098(9)
_cell_measurement_reflns_used 7888
_cell_measurement_temperature 100(2)
_cell_measurement_theta_max 32.36
_cell_measurement_theta_min 2.41
_cell_volume 2901(2)
_computing_cell_refinement
;
SAINT (see _computing_data_reduction). Includes estimated systematic errors
 of the unit cell constants from Monte Carlo simulations.
;
_computing_data_collection 'SMART-5.631 (Bruker AXS, 2003)'
_computing_data_reduction 'SAINT V8.32B (Bruker AXS, 1997-2013),SADABS-2012_1 (Sheldrick and Bruker AXS, 1997-2014)'
_computing_molecular_graphics 'Olex2 (Dolomanov et al., 2009)'
_computing_publication_material 'encif (Wadepohl, 2009-15); encifer 1.5 (CCDC, 2014)'
_computing_structure_refinement 'ShelXL (Sheldrick, 2015)'
_computing_structure_solution 'DIRDIF (Beurskens et al., 1999-2008)'
_diffrn_ambient_environment 'perfluoro polyether oil / N~2~'
_diffrn_ambient_temperature 100(1)
_diffrn_detector 'CCD plate'
_diffrn_detector_area_resol_mean 8.19
_diffrn_detector_type CCD-PXL-KAF2
_diffrn_measured_fraction_theta_full 0.999
_diffrn_measured_fraction_theta_max 0.977
_diffrn_measurement_device 'three-circle diffractometer'
_diffrn_measurement_device_type 'Bruker AXS Smart 1000'
_diffrn_measurement_method '\f- and \w-scans'
_diffrn_measurement_specimen_support 'polyimid foil'
_diffrn_radiation_monochromator graphite
_diffrn_radiation_probe x-ray
_diffrn_radiation_type MoK\a
_diffrn_radiation_wavelength 0.71073
_diffrn_reflns_av_R_equivalents 0.0443
_diffrn_reflns_av_unetI/netI 0.0334
_diffrn_reflns_Laue_measured_fraction_full 0.999
_diffrn_reflns_Laue_measured_fraction_max 0.977
_diffrn_reflns_limit_h_max 16
_diffrn_reflns_limit_h_min -16
_diffrn_reflns_limit_k_max 19
_diffrn_reflns_limit_k_min -19
_diffrn_reflns_limit_l_max 29
_diffrn_reflns_limit_l_min -30
_diffrn_reflns_number 75550
_diffrn_reflns_point_group_measured_fraction_full 0.999
_diffrn_reflns_point_group_measured_fraction_max 0.960
_diffrn_reflns_theta_full 25.242
_diffrn_reflns_theta_max 32.539
_diffrn_reflns_theta_min 2.101
_diffrn_source 'sealed X-Ray tube (Mo)'
_diffrn_source_type 'fine focus tube'
_diffrn_standards_number 0
_exptl_absorpt_coefficient_mu 0.711
_exptl_absorpt_correction_T_max 0.7464
_exptl_absorpt_correction_T_min 0.7008
_exptl_absorpt_correction_type multi-scan
_exptl_absorpt_process_details
;
multi-scan from symmetry-related measurements (Blessing 1995)
SADABS (see _computing_data_reduction)
;
_exptl_crystal_colour brown
_exptl_crystal_density_diffrn 1.313
_exptl_crystal_description irregular
_exptl_crystal_F_000 1224
_exptl_crystal_size_max 0.290
_exptl_crystal_size_mid 0.270
_exptl_crystal_size_min 0.200
_refine_diff_density_max 0.708
_refine_diff_density_min -0.244
_refine_diff_density_rms 0.073
_refine_ls_abs_structure_details
;
 Flack x determined using 3621 quotients [(I+)-(I-)]/[(I+)+(I-)]
 (Parsons, Flack and Wagner, Acta Cryst. B69 (2013) 249-259).
;
_refine_ls_abs_structure_Flack 0.004(4)
_refine_ls_extinction_method none
_refine_ls_goodness_of_fit_ref 1.042
_refine_ls_hydrogen_treatment constr
_refine_ls_matrix_type full
_refine_ls_number_parameters 352
_refine_ls_number_reflns 10108
_refine_ls_number_restraints 0
_refine_ls_restrained_S_all 1.042
_refine_ls_R_factor_all 0.0448
_refine_ls_R_factor_gt 0.0354
_refine_ls_shift/su_max 0.000
_refine_ls_shift/su_mean 0.000
_refine_ls_structure_factor_coef Fsqd
_refine_ls_weighting_details 'w=1/[\s^2^(Fo^2^)+(0.0471P)^2^+0.6361P] where P=(Fo^2^+2Fc^2^)/3'
_refine_ls_weighting_scheme calc
_refine_ls_wR_factor_gt 0.0832
_refine_ls_wR_factor_ref 0.0879
_reflns_Friedel_coverage 0.781
_reflns_Friedel_fraction_full 1.000
_reflns_Friedel_fraction_max 0.939
_reflns_number_gt 8894
_reflns_number_total 10108
_reflns_threshold_expression 'I > 2\s(I)'
_cod_data_source_file c5sc04644k2.cif
_cod_data_source_block ga_cr55
_cod_depositor_comments 'Adding full bibliography for 1542422--1542426.cif.'
_cod_database_code 1542424
_audit_block_refno 1883
_audit_block_usercomment cr_ts34
_shelx_space_group_comment
;
The symmetry employed for this shelxl refinement is uniquely defined
by the following loop, which should always be used as a source of
symmetry information in preference to the above space-group names.
They are only intended as comments.
;
_shelx_estimated_absorpt_t_max 0.871
_shelx_estimated_absorpt_t_min 0.820
_shelxl_version_number 2014/7
_olex2_refinement_description
;
1. Fixed Uiso
 At 1.2 times of:
  All C(H) groups, All C(H,H) groups
 At 1.5 times of:
  All C(H,H,H) groups
2.a Ternary CH refined with riding coordinates:
 C1(H1), C12(H12), C21(H21)
2.b Secondary CH2 refined with riding coordinates:
 C2(H2A,H2B), C6(H6A,H6B), C7(H7A,H7B), C11(H11A,H11B), C22(H22A,H22B)
2.c Aromatic/amide H refined with riding coordinates:
 C4(H4), C9(H9)
2.d Idealised Me refined as rotating group:
 C14(H14A,H14B,H14C), C15(H15A,H15B,H15C), C16(H16A,H16B,H16C), C18(H18A,H18B,
 H18C), C19(H19A,H19B,H19C), C20(H20A,H20B,H20C), C26(H26A,H26B,H26C), C27(H27A,
 H27B,H27C), C28(H28A,H28B,H28C)
;
_olex2_submission_special_instructions 'No special instructions were received'

loop_
_symmetry_equiv_pos_as_xyz
'x, y, z'
'-x+1/2, -y, z+1/2'
'x+1/2, -y+1/2, -z'
'-x, y+1/2, -z+1/2'

loop_
_atom_site_label
_atom_site_type_symbol
_atom_site_fract_x
_atom_site_fract_y
_atom_site_fract_z
_atom_site_U_iso_or_equiv
_atom_site_adp_type
_atom_site_occupancy
_atom_site_site_symmetry_order
_atom_site_calc_flag
_atom_site_refinement_flags_posn
Ni Ni 0.24752(2) 0.22370(2) 0.24556(2) 0.01287(6) Uani 1 1 d .
O1 O 0.15836(15) 0.42832(13) 0.09722(8) 0.0244(3) Uani 1 1 d .
O2 O 0.16588(18) 0.12568(17) 0.43729(9) 0.0356(5) Uani 1 1 d .
O3 O 0.44846(15) -0.02873(13) 0.27270(9) 0.0259(4) Uani 1 1 d .
O4 O 0.43153(13) 0.24275(12) 0.25959(7) 0.0183(3) Uani 1 1 d .
O5 O 0.59524(15) 0.14760(15) 0.28355(11) 0.0329(4) Uani 1 1 d .
N1 N 0.24685(17) 0.30914(12) 0.16207(7) 0.0153(3) Uani 1 1 d .
N2 N 0.06890(15) 0.19979(13) 0.23833(9) 0.0161(3) Uani 1 1 d .
N3 N 0.23017(15) 0.20787(14) 0.34564(8) 0.0177(3) Uani 1 1 d .
N4 N 0.30320(16) 0.07471(14) 0.23413(9) 0.0170(3) Uani 1 1 d .
C1 C 0.34807(19) 0.36677(18) 0.13070(11) 0.0180(4) Uani 1 1 d .
H1 H 0.4086 0.3861 0.1654 0.022 Uiso 1 1 calc R
C2 C 0.2824(2) 0.46282(19) 0.10622(12) 0.0248(5) Uani 1 1 d .
H2A H 0.2869 0.5185 0.1396 0.030 Uiso 1 1 calc R
H2B H 0.3171 0.4875 0.0637 0.030 Uiso 1 1 calc R
C3 C 0.1466(2) 0.34406(18) 0.13641(11) 0.0184(4) Uani 1 1 d .
C4 C 0.02805(19) 0.30343(18) 0.14194(11) 0.0198(4) Uani 1 1 d .
H4 H -0.0322 0.3278 0.1122 0.024 Uiso 1 1 calc R
C5 C -0.00373(18) 0.23137(17) 0.18765(10) 0.0179(4) Uani 1 1 d .
C6 C -0.1257(2) 0.1793(2) 0.19115(12) 0.0253(5) Uani 1 1 d .
H6A H -0.1447 0.1438 0.1489 0.030 Uiso 1 1 calc R
H6B H -0.1905 0.2294 0.2009 0.030 Uiso 1 1 calc R
C7 C -0.11093(18) 0.10258(18) 0.24828(13) 0.0255(4) Uani 1 1 d .
H7A H -0.1784 0.1081 0.2804 0.031 Uiso 1 1 calc R
H7B H -0.1067 0.0314 0.2314 0.031 Uiso 1 1 calc R
C8 C 0.00749(19) 0.13458(17) 0.27967(11) 0.0193(4) Uani 1 1 d .
C9 C 0.0456(2) 0.10465(19) 0.34092(12) 0.0231(4) Uani 1 1 d .
H9 H 0.0012 0.0534 0.3640 0.028 Uiso 1 1 calc R
C10 C 0.1504(2) 0.14778(19) 0.37177(11) 0.0225(4) Uani 1 1 d .
C11 C 0.2819(3) 0.1705(3) 0.45517(12) 0.0390(7) Uani 1 1 d .
H11A H 0.3454 0.1171 0.4577 0.047 Uiso 1 1 calc R
H11B H 0.2768 0.2059 0.4987 0.047 Uiso 1 1 calc R
C12 C 0.3091(2) 0.24654(19) 0.39956(10) 0.0213(4) Uani 1 1 d .
H12 H 0.3955 0.2394 0.3858 0.026 Uiso 1 1 calc R
C13 C 0.2823(2) 0.3601(2) 0.41555(12) 0.0288(5) Uani 1 1 d .
C14 C 0.1519(2) 0.3753(3) 0.43805(18) 0.0485(9) Uani 1 1 d .
H14A H 0.0969 0.3530 0.4027 0.073 Uiso 1 1 calc GR
H14B H 0.1379 0.4480 0.4476 0.073 Uiso 1 1 calc GR
H14C H 0.1370 0.3348 0.4783 0.073 Uiso 1 1 calc GR
C15 C 0.3064(3) 0.4249(2) 0.35332(15) 0.0340(6) Uani 1 1 d .
H15A H 0.3872 0.4094 0.3361 0.051 Uiso 1 1 calc GR
H15B H 0.3015 0.4977 0.3648 0.051 Uiso 1 1 calc GR
H15C H 0.2459 0.4088 0.3193 0.051 Uiso 1 1 calc GR
C16 C 0.3690(2) 0.3935(3) 0.47165(14) 0.0390(7) Uani 1 1 d .
H16A H 0.3476 0.3577 0.5129 0.058 Uiso 1 1 calc GR
H16B H 0.3622 0.4676 0.4785 0.058 Uiso 1 1 calc GR
H16C H 0.4522 0.3763 0.4592 0.058 Uiso 1 1 calc GR
C17 C 0.4113(2) 0.3068(2) 0.07430(11) 0.0231(4) Uani 1 1 d .
C18 C 0.3221(2) 0.2768(3) 0.01894(12) 0.0343(6) Uani 1 1 d .
H18A H 0.2595 0.2318 0.0373 0.051 Uiso 1 1 calc GR
H18B H 0.3655 0.2407 -0.0165 0.051 Uiso 1 1 calc GR
H18C H 0.2844 0.3387 0.0008 0.051 Uiso 1 1 calc GR
C19 C 0.5121(2) 0.3749(2) 0.04525(13) 0.0338(6) Uani 1 1 d .
H19A H 0.4762 0.4359 0.0248 0.051 Uiso 1 1 calc GR
H19B H 0.5571 0.3364 0.0115 0.051 Uiso 1 1 calc GR
H19C H 0.5673 0.3958 0.0809 0.051 Uiso 1 1 calc GR
C20 C 0.4700(2) 0.2100(2) 0.10216(13) 0.0308(5) Uani 1 1 d .
H20A H 0.5306 0.2289 0.1355 0.046 Uiso 1 1 calc GR
H20B H 0.5090 0.1720 0.0660 0.046 Uiso 1 1 calc GR
H20C H 0.4079 0.1668 0.1229 0.046 Uiso 1 1 calc GR
C21 C 0.2490(2) -0.02899(14) 0.22868(9) 0.0178(3) Uani 1 1 d .
H21 H 0.1701 -0.0299 0.2528 0.021 Uiso 1 1 calc R
C22 C 0.3412(2) -0.09440(17) 0.26723(12) 0.0244(4) Uani 1 1 d .
H22A H 0.3098 -0.1126 0.3118 0.029 Uiso 1 1 calc R
H22B H 0.3603 -0.1582 0.2427 0.029 Uiso 1 1 calc R
C23 C 0.41012(18) 0.06510(16) 0.25687(11) 0.0185(4) Uani 1 1 d .
C24 C 0.48973(19) 0.15915(18) 0.26803(11) 0.0202(4) Uani 1 1 d .
C25 C 0.22839(19) -0.06225(16) 0.15575(10) 0.0190(4) Uani 1 1 d .
C26 C 0.3486(2) -0.07268(19) 0.11859(12) 0.0239(4) Uani 1 1 d .
H26A H 0.3936 -0.0082 0.1218 0.036 Uiso 1 1 calc GR
H26B H 0.3329 -0.0885 0.0717 0.036 Uiso 1 1 calc GR
H26C H 0.3963 -0.1281 0.1385 0.036 Uiso 1 1 calc GR
C27 C 0.1483(2) 0.01639(19) 0.12072(11) 0.0235(4) Uani 1 1 d .
H27A H 0.0699 0.0200 0.1432 0.035 Uiso 1 1 calc GR
H27B H 0.1364 -0.0041 0.0743 0.035 Uiso 1 1 calc GR
H27C H 0.1873 0.0838 0.1222 0.035 Uiso 1 1 calc GR
C28 C 0.1640(2) -0.16625(19) 0.15692(12) 0.0244(4) Uani 1 1 d .
H28A H 0.2179 -0.2181 0.1760 0.037 Uiso 1 1 calc GR
H28B H 0.1422 -0.1861 0.1114 0.037 Uiso 1 1 calc GR
H28C H 0.0906 -0.1611 0.1840 0.037 Uiso 1 1 calc GR

loop_
_atom_site_aniso_label
_atom_site_aniso_U_11
_atom_site_aniso_U_22
_atom_site_aniso_U_33
_atom_site_aniso_U_23
_atom_site_aniso_U_13
_atom_site_aniso_U_12
Ni 0.01278(10) 0.01432(10) 0.01150(10) 0.00026(8) 0.00023(10) 0.00115(9)
O1 0.0244(8) 0.0270(8) 0.0217(8) 0.0084(7) 0.0014(6) 0.0048(7)
O2 0.0361(10) 0.0531(13) 0.0176(8) 0.0118(8) -0.0005(7) -0.0148(9)
O3 0.0248(8) 0.0203(8) 0.0326(9) 0.0015(7) -0.0102(7) 0.0040(6)
O4 0.0152(6) 0.0227(7) 0.0170(7) 0.0011(6) -0.0011(5) -0.0009(5)
O5 0.0205(8) 0.0327(10) 0.0456(11) 0.0029(9) -0.0084(7) 0.0020(7)
N1 0.0156(7) 0.0178(7) 0.0125(6) -0.0004(5) 0.0006(7) 0.0010(7)
N2 0.0147(7) 0.0177(8) 0.0157(8) -0.0027(6) 0.0007(6) 0.0001(6)
N3 0.0194(8) 0.0215(8) 0.0121(7) 0.0003(6) -0.0007(6) -0.0004(6)
N4 0.0185(7) 0.0175(8) 0.0151(7) -0.0010(6) -0.0005(6) 0.0016(6)
C1 0.0182(9) 0.0225(10) 0.0132(9) 0.0013(8) 0.0017(7) -0.0029(8)
C2 0.0279(11) 0.0250(11) 0.0214(10) 0.0048(8) 0.0023(8) -0.0021(8)
C3 0.0223(9) 0.0204(10) 0.0125(9) -0.0005(8) 0.0011(7) 0.0028(8)
C4 0.0166(9) 0.0248(10) 0.0180(9) -0.0011(8) -0.0033(7) 0.0043(8)
C5 0.0153(8) 0.0213(10) 0.0172(9) -0.0058(8) -0.0006(7) 0.0011(8)
C6 0.0159(9) 0.0330(13) 0.0270(11) -0.0051(10) -0.0020(8) -0.0056(9)
C7 0.0188(8) 0.0256(10) 0.0320(12) -0.0045(10) 0.0006(9) -0.0065(7)
C8 0.0165(9) 0.0189(10) 0.0225(10) -0.0057(8) 0.0034(7) -0.0018(7)
C9 0.0237(10) 0.0226(10) 0.0230(10) 0.0001(9) 0.0060(8) -0.0041(8)
C10 0.0264(10) 0.0264(11) 0.0148(9) 0.0018(8) 0.0021(8) -0.0007(9)
C11 0.0382(14) 0.0604(19) 0.0183(11) 0.0139(12) -0.0076(9) -0.0138(13)
C12 0.0193(9) 0.0326(12) 0.0121(8) -0.0002(8) -0.0013(7) -0.0008(8)
C13 0.0169(9) 0.0429(15) 0.0266(11) -0.0187(10) -0.0025(8) 0.0023(9)
C14 0.0227(12) 0.068(2) 0.0543(19) -0.0400(18) -0.0010(12) 0.0045(14)
C15 0.0378(14) 0.0235(12) 0.0408(15) -0.0095(11) -0.0153(12) 0.0066(10)
C16 0.0234(11) 0.066(2) 0.0272(12) -0.0262(14) -0.0003(9) -0.0057(12)
C17 0.0197(9) 0.0320(12) 0.0176(10) 0.0007(8) 0.0043(8) 0.0016(9)
C18 0.0341(13) 0.0509(16) 0.0178(10) -0.0098(11) 0.0033(9) 0.0026(12)
C19 0.0261(12) 0.0458(16) 0.0295(13) 0.0151(11) 0.0090(10) 0.0013(11)
C20 0.0319(12) 0.0332(13) 0.0273(11) 0.0033(10) 0.0126(10) 0.0086(10)
C21 0.0199(8) 0.0169(8) 0.0167(7) -0.0005(6) -0.0011(8) 0.0014(9)
C22 0.0290(11) 0.0193(10) 0.0248(11) 0.0020(8) -0.0089(9) -0.0005(8)
C23 0.0206(8) 0.0175(8) 0.0174(9) -0.0016(8) -0.0013(8) 0.0032(7)
C24 0.0188(9) 0.0237(10) 0.0182(10) -0.0010(8) -0.0004(7) -0.0016(8)
C25 0.0210(10) 0.0191(9) 0.0168(8) -0.0029(7) -0.0017(7) 0.0011(7)
C26 0.0235(10) 0.0256(11) 0.0225(10) -0.0067(9) 0.0014(8) 0.0002(9)
C27 0.0245(11) 0.0263(11) 0.0197(10) -0.0022(8) -0.0044(8) 0.0024(9)
C28 0.0254(10) 0.0241(11) 0.0239(10) -0.0035(9) -0.0027(8) -0.0032(9)

loop_
_atom_type_symbol
_atom_type_description
_atom_type_scat_dispersion_real
_atom_type_scat_dispersion_imag
_atom_type_scat_source
C C 0.0033 0.0016 'International Tables Vol C Tables 4.2.6.8 and 6.1.1.4'
H H 0.0000 0.0000 'International Tables Vol C Tables 4.2.6.8 and 6.1.1.4'
N N 0.0061 0.0033 'International Tables Vol C Tables 4.2.6.8 and 6.1.1.4'
Ni Ni 0.3393 1.1124 'International Tables Vol C Tables 4.2.6.8 and 6.1.1.4'
O O 0.0106 0.0060 'International Tables Vol C Tables 4.2.6.8 and 6.1.1.4'

loop_
_geom_angle_atom_site_label_1
_geom_angle_atom_site_label_2
_geom_angle_atom_site_label_3
_geom_angle
N1 Ni O4 92.90(7)
N1 Ni N3 151.74(7)
N1 Ni N4 115.60(7)
N2 Ni O4 175.82(6)
N2 Ni N1 91.27(7)
N2 Ni N3 87.87(7)
N2 Ni N4 98.07(7)
N3 Ni O4 88.30(6)
N3 Ni N4 92.46(7)
N4 Ni O4 80.43(7)
C3 O1 C2 105.55(17)
C10 O2 C11 105.39(19)
C23 O3 C22 105.12(16)
C24 O4 Ni 114.28(14)
C1 N1 Ni 129.00(14)
C3 N1 Ni 121.71(15)
C3 N1 C1 107.18(17)
C5 N2 Ni 126.06(14)
C5 N2 C8 110.43(17)
C8 N2 Ni 122.78(14)
C10 N3 Ni 121.92(15)
C10 N3 C12 108.19(17)
C12 N3 Ni 129.39(14)
C21 N4 Ni 138.66(14)
C23 N4 Ni 109.37(14)
C23 N4 C21 108.16(18)
N1 C1 H1 109.6
N1 C1 C2 101.09(17)
N1 C1 C17 113.31(18)
C2 C1 H1 109.6
C2 C1 C17 113.21(19)
C17 C1 H1 109.6
O1 C2 C1 103.57(18)
O1 C2 H2A 111.0
O1 C2 H2B 111.0
C1 C2 H2A 111.0
C1 C2 H2B 111.0
H2A C2 H2B 109.0
O1 C3 C4 115.83(19)
N1 C3 O1 115.5(2)
N1 C3 C4 128.6(2)
C3 C4 H4 118.3
C5 C4 C3 123.35(19)
C5 C4 H4 118.3
N2 C5 C6 110.86(19)
C4 C5 N2 124.18(19)
C4 C5 C6 124.90(19)
C5 C6 H6A 111.1
C5 C6 H6B 111.1
C5 C6 C7 103.47(18)
H6A C6 H6B 109.0
C7 C6 H6A 111.1
C7 C6 H6B 111.1
C6 C7 H7A 111.2
C6 C7 H7B 111.2
H7A C7 H7B 109.1
C8 C7 C6 102.98(18)
C8 C7 H7A 111.2
C8 C7 H7B 111.2
N2 C8 C7 110.4(2)
C9 C8 N2 125.1(2)
C9 C8 C7 124.6(2)
C8 C9 H9 119.0
C8 C9 C10 122.1(2)
C10 C9 H9 119.0
O2 C10 C9 116.0(2)
N3 C10 O2 115.9(2)
N3 C10 C9 128.1(2)
O2 C11 H11A 110.8
O2 C11 H11B 110.8
O2 C11 C12 104.72(19)
H11A C11 H11B 108.9
C12 C11 H11A 110.8
C12 C11 H11B 110.8
N3 C12 C11 101.47(19)
N3 C12 H12 109.3
N3 C12 C13 111.50(18)
C11 C12 H12 109.3
C11 C12 C13 115.7(2)
C13 C12 H12 109.3
C14 C13 C12 111.6(2)
C14 C13 C15 109.5(3)
C14 C13 C16 109.5(2)
C15 C13 C12 109.00(19)
C15 C13 C16 109.5(2)
C16 C13 C12 107.7(2)
C13 C14 H14A 109.5
C13 C14 H14B 109.5
C13 C14 H14C 109.5
H14A C14 H14B 109.5
H14A C14 H14C 109.5
H14B C14 H14C 109.5
C13 C15 H15A 109.5
C13 C15 H15B 109.5
C13 C15 H15C 109.5
H15A C15 H15B 109.5
H15A C15 H15C 109.5
H15B C15 H15C 109.5
C13 C16 H16A 109.5
C13 C16 H16B 109.5
C13 C16 H16C 109.5
H16A C16 H16B 109.5
H16A C16 H16C 109.5
H16B C16 H16C 109.5
C18 C17 C1 111.63(19)
C18 C17 C19 109.7(2)
C19 C17 C1 108.3(2)
C20 C17 C1 110.03(19)
C20 C17 C18 109.1(2)
C20 C17 C19 108.0(2)
C17 C18 H18A 109.5
C17 C18 H18B 109.5
C17 C18 H18C 109.5
H18A C18 H18B 109.5
H18A C18 H18C 109.5
H18B C18 H18C 109.5
C17 C19 H19A 109.5
C17 C19 H19B 109.5
C17 C19 H19C 109.5
H19A C19 H19B 109.5
H19A C19 H19C 109.5
H19B C19 H19C 109.5
C17 C20 H20A 109.5
C17 C20 H20B 109.5
C17 C20 H20C 109.5
H20A C20 H20B 109.5
H20A C20 H20C 109.5
H20B C20 H20C 109.5
N4 C21 H21 109.1
N4 C21 C22 101.58(17)
N4 C21 C25 112.69(16)
C22 C21 H21 109.1
C22 C21 C25 114.82(17)
C25 C21 H21 109.1
O3 C22 C21 104.46(17)
O3 C22 H22A 110.9
O3 C22 H22B 110.9
C21 C22 H22A 110.9
C21 C22 H22B 110.9
H22A C22 H22B 108.9
O3 C23 C24 121.26(18)
N4 C23 O3 118.09(19)
N4 C23 C24 120.61(19)
O4 C24 C23 112.06(17)
O5 C24 O4 128.5(2)
O5 C24 C23 119.4(2)
C26 C25 C21 111.03(18)
C26 C25 C28 109.44(18)
C27 C25 C21 109.53(17)
C27 C25 C26 109.80(19)
C27 C25 C28 109.39(18)
C28 C25 C21 107.62(18)
C25 C26 H26A 109.5
C25 C26 H26B 109.5
C25 C26 H26C 109.5
H26A C26 H26B 109.5
H26A C26 H26C 109.5
H26B C26 H26C 109.5
C25 C27 H27A 109.5
C25 C27 H27B 109.5
C25 C27 H27C 109.5
H27A C27 H27B 109.5
H27A C27 H27C 109.5
H27B C27 H27C 109.5
C25 C28 H28A 109.5
C25 C28 H28B 109.5
C25 C28 H28C 109.5
H28A C28 H28B 109.5
H28A C28 H28C 109.5
H28B C28 H28C 109.5

loop_
_geom_bond_atom_site_label_1
_geom_bond_atom_site_label_2
_geom_bond_distance
Ni O4 2.0704(17)
Ni N1 2.0145(17)
Ni N2 2.0061(19)
Ni N3 2.0310(19)
Ni N4 2.052(2)
O1 C2 1.455(3)
O1 C3 1.359(3)
O2 C10 1.359(3)
O2 C11 1.456(3)
O3 C22 1.468(3)
O3 C23 1.334(3)
O4 C24 1.278(3)
O5 C24 1.218(3)
N1 C1 1.489(3)
N1 C3 1.305(3)
N2 C5 1.361(3)
N2 C8 1.370(3)
N3 C10 1.292(3)
N3 C12 1.480(3)
N4 C21 1.484(3)
N4 C23 1.274(3)
C1 H1 1.0000
C1 C2 1.530(3)
C1 C17 1.545(3)
C2 H2A 0.9900
C2 H2B 0.9900
C3 C4 1.420(3)
C4 H4 0.9500
C4 C5 1.361(3)
C5 C6 1.513(3)
C6 H6A 0.9900
C6 H6B 0.9900
C6 C7 1.532(4)
C7 H7A 0.9900
C7 H7B 0.9900
C7 C8 1.513(3)
C8 C9 1.359(3)
C9 H9 0.9500
C9 C10 1.430(3)
C11 H11A 0.9900
C11 H11B 0.9900
C11 C12 1.524(4)
C12 H12 1.0000
C12 C13 1.545(4)
C13 C14 1.526(4)
C13 C15 1.532(4)
C13 C16 1.543(3)
C14 H14A 0.9800
C14 H14B 0.9800
C14 H14C 0.9800
C15 H15A 0.9800
C15 H15B 0.9800
C15 H15C 0.9800
C16 H16A 0.9800
C16 H16B 0.9800
C16 H16C 0.9800
C17 C18 1.538(4)
C17 C19 1.541(3)
C17 C20 1.526(4)
C18 H18A 0.9800
C18 H18B 0.9800
C18 H18C 0.9800
C19 H19A 0.9800
C19 H19B 0.9800
C19 H19C 0.9800
C20 H20A 0.9800
C20 H20B 0.9800
C20 H20C 0.9800
C21 H21 1.0000
C21 C22 1.539(3)
C21 C25 1.546(3)
C22 H22A 0.9900
C22 H22B 0.9900
C23 C24 1.527(3)
C25 C26 1.532(3)
C25 C27 1.527(3)
C25 C28 1.533(3)
C26 H26A 0.9800
C26 H26B 0.9800
C26 H26C 0.9800
C27 H27A 0.9800
C27 H27B 0.9800
C27 H27C 0.9800
C28 H28A 0.9800
C28 H28B 0.9800
C28 H28C 0.9800

loop_
_geom_torsion_atom_site_label_1
_geom_torsion_atom_site_label_2
_geom_torsion_atom_site_label_3
_geom_torsion_atom_site_label_4
_geom_torsion
Ni O4 C24 O5 -172.3(2)
Ni O4 C24 C23 7.2(2)
Ni N1 C1 C2 -142.10(15)
Ni N1 C1 C17 96.4(2)
Ni N1 C3 O1 156.47(14)
Ni N1 C3 C4 -26.2(3)
Ni N2 C5 C4 -15.7(3)
Ni N2 C5 C6 166.97(15)
Ni N2 C8 C7 -159.41(14)
Ni N2 C8 C9 22.1(3)
Ni N3 C10 O2 165.27(16)
Ni N3 C10 C9 -17.2(3)
Ni N3 C12 C11 -154.71(18)
Ni N3 C12 C13 81.5(2)
Ni N4 C21 C22 -143.04(18)
Ni N4 C21 C25 93.6(2)
Ni N4 C23 O3 159.96(16)
Ni N4 C23 C24 -17.7(2)
O1 C3 C4 C5 -168.1(2)
O2 C11 C12 N3 -20.4(3)
O2 C11 C12 C13 100.4(3)
O3 C23 C24 O4 -170.0(2)
O3 C23 C24 O5 9.5(3)
N1 C1 C2 O1 -25.9(2)
N1 C1 C17 C18 58.1(3)
N1 C1 C17 C19 178.99(18)
N1 C1 C17 C20 -63.2(2)
N1 C3 C4 C5 14.6(4)
N2 C5 C6 C7 -5.5(2)
N2 C8 C9 C10 6.7(4)
N3 C12 C13 C14 60.1(3)
N3 C12 C13 C15 -61.0(2)
N3 C12 C13 C16 -179.65(19)
N4 C21 C22 O3 -15.4(2)
N4 C21 C25 C26 64.4(2)
N4 C21 C25 C27 -57.0(2)
N4 C21 C25 C28 -175.86(17)
N4 C23 C24 O4 7.6(3)
N4 C23 C24 O5 -172.9(2)
C1 N1 C3 O1 -8.4(2)
C1 N1 C3 C4 168.9(2)
C2 O1 C3 N1 -9.5(2)
C2 O1 C3 C4 172.87(19)
C2 C1 C17 C18 -56.3(3)
C2 C1 C17 C19 64.6(2)
C2 C1 C17 C20 -177.6(2)
C3 O1 C2 C1 22.2(2)
C3 N1 C1 C2 21.3(2)
C3 N1 C1 C17 -100.2(2)
C3 C4 C5 N2 8.8(3)
C3 C4 C5 C6 -174.2(2)
C4 C5 C6 C7 177.1(2)
C5 N2 C8 C7 11.4(2)
C5 N2 C8 C9 -167.1(2)
C5 C6 C7 C8 11.2(2)
C6 C7 C8 N2 -14.2(2)
C6 C7 C8 C9 164.3(2)
C7 C8 C9 C10 -171.5(2)
C8 N2 C5 C4 173.9(2)
C8 N2 C5 C6 -3.4(2)
C8 C9 C10 O2 168.2(2)
C8 C9 C10 N3 -9.4(4)
C10 O2 C11 C12 17.1(3)
C10 N3 C12 C11 17.2(2)
C10 N3 C12 C13 -106.6(2)
C11 O2 C10 N3 -6.7(3)
C11 O2 C10 C9 175.4(2)
C11 C12 C13 C14 -55.2(3)
C11 C12 C13 C15 -176.3(2)
C11 C12 C13 C16 65.1(3)
C12 N3 C10 O2 -7.4(3)
C12 N3 C10 C9 170.2(2)
C17 C1 C2 O1 95.6(2)
C21 N4 C23 O3 -2.4(3)
C21 N4 C23 C24 179.91(18)
C22 O3 C23 N4 -8.3(3)
C22 O3 C23 C24 169.38(19)
C22 C21 C25 C26 -51.3(2)
C22 C21 C25 C27 -172.69(18)
C22 C21 C25 C28 68.5(2)
C23 O3 C22 C21 14.6(2)
C23 N4 C21 C22 11.3(2)
C23 N4 C21 C25 -112.1(2)
C25 C21 C22 O3 106.5(2)
